data_7049630
loop_
_publ_author_name
'Gao, Wan-Qing'
'Meng, Yin-Shan'
'Liu, Chun-Hua'
'Pan, Yao'
'Liu, Tao'
'Zhu, Yuan-Yuan'

_publ_section_title
;
 Spin crossover and structural phase transition in homochiral and
 heterochiral Fe[(pybox)<sub>2</sub>]<sup>2+</sup> complexes.
;
_journal_issue 19
_journal_name_full 'Dalton transactions (Cambridge, England : 2003)'
_journal_page_first 6323
_journal_page_last 6327
_journal_paper_doi 10.1039/c8dt04893b
_journal_volume 48
_journal_year 2019
_chemical_absolute_configuration ad
_chemical_compound_source none
_chemical_formula_moiety 'C46 H38 Fe N6 O4, C H3 N O2, 2(C24 H20 B)'
_chemical_formula_sum 'C95 H81 B2 Fe N7 O6'
_chemical_formula_weight 1494.13
_chemical_name_common S-2-MeNO2-153K
_chemical_name_systematic S-2-MeNO2-153K
_space_group_crystal_system orthorhombic
_space_group_IT_number 19
_space_group_name_Hall 'P 2ac 2ab'
_space_group_name_H-M_alt 'P 21 21 21'
_symmetry_space_group_name_Hall 'P 2ac 2ab'
_symmetry_space_group_name_H-M 'P 21 21 21'
_atom_sites_solution_hydrogens geom
_atom_sites_solution_primary dual
_audit_creation_date 2019-03-08
_audit_creation_method
;
Olex2 1.2
(compiled 2018.05.29 svn.r3508 for OlexSys, GUI svn.r5506)
;
_audit_update_record
;
2019-03-14 deposited with the CCDC.    2019-04-10 downloaded from the CCDC.
;
_cell_angle_alpha 90
_cell_angle_beta 90
_cell_angle_gamma 90
_cell_formula_units_Z 4
_cell_length_a 12.727(3)
_cell_length_b 12.812(3)
_cell_length_c 47.027(9)
_cell_measurement_reflns_used 20573
_cell_measurement_temperature 153.0(2)
_cell_measurement_theta_max 27.4778
_cell_measurement_theta_min 1.6474
_cell_volume 7668(3)
_computing_cell_refinement 'CrystalClear (Rigaku Inc., 2008)'
_computing_data_collection 'CrystalClear (Rigaku Inc., 2008)'
_computing_data_reduction 'CrystalClear (Rigaku Inc., 2008)'
_computing_molecular_graphics 'Olex2 (Dolomanov et al., 2009)'
_computing_publication_material 'Olex2 (Dolomanov et al., 2009)'
_computing_structure_refinement 'XL (Sheldrick, 2008)'
_computing_structure_solution 'ShelXT (Sheldrick, 2015)'
_diffrn_ambient_temperature 153.0(2)
_diffrn_measured_fraction_theta_full 0.994
_diffrn_measured_fraction_theta_max 0.978
_diffrn_measurement_device_type 'MM007HF + CCD (Saturn724+)'
_diffrn_measurement_method '\w scans at fixed \c = 45\%'
_diffrn_radiation_monochromator Confocal
_diffrn_radiation_type MoK\a
_diffrn_radiation_wavelength 0.71073
_diffrn_reflns_av_R_equivalents 0.0650
_diffrn_reflns_av_unetI/netI 0.1109
_diffrn_reflns_Laue_measured_fraction_full 0.994
_diffrn_reflns_Laue_measured_fraction_max 0.978
_diffrn_reflns_limit_h_max 9
_diffrn_reflns_limit_h_min -16
_diffrn_reflns_limit_k_max 16
_diffrn_reflns_limit_k_min -16
_diffrn_reflns_limit_l_max 59
_diffrn_reflns_limit_l_min -60
_diffrn_reflns_number 30700
_diffrn_reflns_point_group_measured_fraction_full 0.951
_diffrn_reflns_point_group_measured_fraction_max 0.901
_diffrn_reflns_theta_full 25.242
_diffrn_reflns_theta_max 27.502
_diffrn_reflns_theta_min 1.658
_diffrn_source 'Rotating Anode'
_exptl_absorpt_coefficient_mu 0.260
_exptl_absorpt_correction_T_max 1.0000
_exptl_absorpt_correction_T_min 0.7143
_exptl_absorpt_correction_type multi-scan
_exptl_absorpt_process_details 'CrystalClear (Rigaku Inc., 2008)'
_exptl_crystal_colour 'dark red'
_exptl_crystal_density_diffrn 1.294
_exptl_crystal_description block
_exptl_crystal_F_000 3136
_exptl_crystal_preparation 'Magnetic properties'
_exptl_crystal_recrystallization_method 'Re-crystallisation from solvent: MeNO2 and ether'
_exptl_crystal_size_max 0.52
_exptl_crystal_size_mid 0.40
_exptl_crystal_size_min 0.32
_refine_diff_density_max 0.430
_refine_diff_density_min -0.677
_refine_diff_density_rms 0.067
_refine_ls_abs_structure_details
;
 Flack x determined using 2842 quotients [(I+)-(I-)]/[(I+)+(I-)]
 (Parsons, Flack and Wagner, Acta Cryst. B69 (2013) 249-259).
;
_refine_ls_abs_structure_Flack 0.040(16)
_refine_ls_extinction_coef 0.00113(15)
_refine_ls_extinction_expression Fc^*^=kFc[1+0.001xFc^2^\l^3^/sin(2\q)]^-1/4^
_refine_ls_extinction_method 'SHELXL-2014/7 (Sheldrick 2014'
_refine_ls_goodness_of_fit_ref 1.144
_refine_ls_hydrogen_treatment constr
_refine_ls_matrix_type full
_refine_ls_number_parameters 1002
_refine_ls_number_reflns 15897
_refine_ls_number_restraints 0
_refine_ls_restrained_S_all 1.144
_refine_ls_R_factor_all 0.1170
_refine_ls_R_factor_gt 0.0914
_refine_ls_shift/su_max 0.000
_refine_ls_shift/su_mean 0.000
_refine_ls_structure_factor_coef Fsqd
_refine_ls_weighting_details 'w=1/[\s^2^(Fo^2^)+(0.0177P)^2^+8.7040P] where P=(Fo^2^+2Fc^2^)/3'
_refine_ls_weighting_scheme calc
_refine_ls_wR_factor_gt 0.1426
_refine_ls_wR_factor_ref 0.1589
_reflns_Friedel_coverage 0.675
_reflns_Friedel_fraction_full 0.898
_reflns_Friedel_fraction_max 0.807
_reflns_number_gt 12429
_reflns_number_total 15897
_reflns_threshold_expression 'I > 2\s(I)'
_cod_data_source_file c8dt04893b2.cif
_cod_data_source_block 1879554
_cod_depositor_comments 'Adding full bibliography for 7049629--7049635.cif.'
_cod_database_code 7049630
_shelx_shelxl_version_number 2014/7
_shelx_space_group_comment
;
The symmetry employed for this shelxl refinement is uniquely defined
by the following loop, which should always be used as a source of
symmetry information in preference to the above space-group names.
They are only intended as comments.
;
_exptl_absorpt_special_details SADABS
_olex2_refinement_description
;
1. Fixed Uiso
 At 1.2 times of:
  All C(H) groups, All C(H,H) groups
 At 1.5 times of:
  All C(H,H,H) groups
2.a Ternary CH refined with riding coordinates:
 C1(H1), C17(H17), C24(H24), C40(H40)
2.b Secondary CH2 refined with riding coordinates:
 C8(H8A,H8B), C16(H16A,H16B), C31(H31A,H31B), C39(H39A,H39B)
2.c Aromatic/amide H refined with riding coordinates:
 C3(H3), C4(H4), C5(H5), C6(H6), C7(H7), C11(H11), C12(H12), C13(H13),
 C19(H19), C20(H20), C21(H21), C22(H22), C23(H23), C26(H26), C27(H27), C28(H28),
  C29(H29), C30(H30), C34(H34), C35(H35), C36(H36), C42(H42), C43(H43),
 C44(H44), C45(H45), C46(H46), C48(H48), C49(H49), C50(H50), C51(H51), C52(H52),
  C54(H54), C55(H55), C56(H56), C57(H57), C58(H58), C60(H60), C61(H61),
 C62(H62), C63(H63), C64(H64), C66(H66), C67(H67), C68(H68), C69(H69), C70(H70),
  C72(H72), C73(H73), C74(H74), C75(H75), C76(H76), C78(H78), C79(H79),
 C80(H80), C81(H81), C82(H82), C84(H84), C85(H85), C86(H86), C87(H87), C88(H88),
  C90(H90), C91(H91), C92(H92), C93(H93), C94(H94)
2.d Idealised Me refined as rotating group:
 C95(H95A,H95B,H95C)
;
_olex2_submission_special_instructions 'No special instructions were received'

loop_
_space_group_symop_operation_xyz
'x, y, z'
'-x+1/2, -y, z+1/2'
'-x, y+1/2, -z+1/2'
'x+1/2, -y+1/2, -z'

loop_
_atom_site_label
_atom_site_type_symbol
_atom_site_fract_x
_atom_site_fract_y
_atom_site_fract_z
_atom_site_U_iso_or_equiv
_atom_site_adp_type
_atom_site_occupancy
_atom_site_site_symmetry_order
_atom_site_calc_flag
_atom_site_refinement_flags_posn
Fe1 Fe 0.25616(8) 0.63317(7) 0.62191(2) 0.0242(2) Uani 1 1 d .
O1 O -0.0045(4) 0.7220(4) 0.57046(11) 0.0360(13) Uani 1 1 d .
O2 O 0.2428(5) 0.7674(4) 0.70452(9) 0.0358(11) Uani 1 1 d .
O3 O 0.2485(5) 0.3048(3) 0.63074(10) 0.0359(12) Uani 1 1 d .
O4 O 0.5012(4) 0.7410(4) 0.56817(11) 0.0295(11) Uani 1 1 d .
N1 N 0.1442(4) 0.6450(4) 0.58636(11) 0.0261(12) Uani 1 1 d .
N2 N 0.1359(5) 0.7360(4) 0.63563(12) 0.0275(13) Uani 1 1 d .
N3 N 0.2996(4) 0.6801(4) 0.66559(12) 0.0271(13) Uani 1 1 d .
N4 N 0.2270(4) 0.4778(4) 0.63825(12) 0.0283(13) Uani 1 1 d .
N5 N 0.3604(4) 0.5313(4) 0.59927(12) 0.0260(13) Uani 1 1 d .
N6 N 0.3580(4) 0.7325(4) 0.59633(12) 0.0264(13) Uani 1 1 d .
C1 C 0.1348(5) 0.6060(5) 0.55657(13) 0.0264(15) Uani 1 1 d .
H1 H 0.1940 0.6320 0.5453 0.032 Uiso 1 1 calc R
C2 C 0.1353(6) 0.4873(6) 0.55652(15) 0.0314(16) Uani 1 1 d .
C3 C 0.2127(6) 0.4343(6) 0.54162(16) 0.0382(19) Uani 1 1 d .
H3 H 0.2630 0.4707 0.5312 0.046 Uiso 1 1 calc R
C4 C 0.2139(7) 0.3254(7) 0.54247(19) 0.048(2) Uani 1 1 d .
H4 H 0.2663 0.2895 0.5328 0.058 Uiso 1 1 calc R
C5 C 0.1402(7) 0.2707(6) 0.55718(19) 0.049(2) Uani 1 1 d .
H5 H 0.1416 0.1981 0.5572 0.059 Uiso 1 1 calc R
C6 C 0.0623(7) 0.3241(6) 0.57226(19) 0.043(2) Uani 1 1 d .
H6 H 0.0129 0.2877 0.5829 0.051 Uiso 1 1 calc R
C7 C 0.0597(6) 0.4322(6) 0.57110(17) 0.0360(18) Uani 1 1 d .
H7 H 0.0060 0.4681 0.5803 0.043 Uiso 1 1 calc R
C8 C 0.0318(6) 0.6575(6) 0.54615(15) 0.0346(18) Uani 1 1 d .
H8A H 0.0447 0.7007 0.5296 0.042 Uiso 1 1 calc R
H8B H -0.0200 0.6049 0.5413 0.042 Uiso 1 1 calc R
C9 C 0.0662(5) 0.7060(5) 0.59092(15) 0.0271(16) Uani 1 1 d .
C10 C 0.0555(5) 0.7581(5) 0.61855(15) 0.0283(15) Uani 1 1 d .
C11 C -0.0260(6) 0.8249(6) 0.62662(17) 0.0354(18) Uani 1 1 d .
H11 H -0.0802 0.8417 0.6142 0.043 Uiso 1 1 calc R
C12 C -0.0227(5) 0.8649(6) 0.65387(16) 0.0380(18) Uani 1 1 d .
H12 H -0.0757 0.9095 0.6600 0.046 Uiso 1 1 calc R
C13 C 0.0585(6) 0.8396(6) 0.67207(17) 0.0363(18) Uani 1 1 d .
H13 H 0.0604 0.8653 0.6906 0.044 Uiso 1 1 calc R
C14 C 0.1375(6) 0.7743(5) 0.66193(15) 0.0302(16) Uani 1 1 d .
C15 C 0.2315(6) 0.7389(5) 0.67728(15) 0.0291(15) Uani 1 1 d .
C16 C 0.3368(6) 0.7129(7) 0.71429(16) 0.044(2) Uani 1 1 d .
H16A H 0.3190 0.6619 0.7288 0.053 Uiso 1 1 calc R
H16B H 0.3871 0.7618 0.7222 0.053 Uiso 1 1 calc R
C17 C 0.3829(6) 0.6583(6) 0.68767(14) 0.0319(17) Uani 1 1 d .
H17 H 0.3861 0.5830 0.6911 0.038 Uiso 1 1 calc R
C18 C 0.4878(5) 0.6948(5) 0.67700(15) 0.0284(15) Uani 1 1 d .
C19 C 0.5519(7) 0.7655(6) 0.69134(19) 0.045(2) Uani 1 1 d .
H19 H 0.5304 0.7929 0.7087 0.053 Uiso 1 1 calc R
C20 C 0.6491(7) 0.7956(7) 0.6796(2) 0.055(2) Uani 1 1 d .
H20 H 0.6913 0.8432 0.6892 0.066 Uiso 1 1 calc R
C21 C 0.6817(7) 0.7554(7) 0.6543(2) 0.056(3) Uani 1 1 d .
H21 H 0.7451 0.7770 0.6464 0.067 Uiso 1 1 calc R
C22 C 0.6207(6) 0.6829(6) 0.64028(18) 0.043(2) Uani 1 1 d .
H22 H 0.6436 0.6544 0.6232 0.052 Uiso 1 1 calc R
C23 C 0.5256(5) 0.6528(6) 0.65177(16) 0.0338(17) Uani 1 1 d .
H23 H 0.4856 0.6029 0.6423 0.041 Uiso 1 1 calc R
C24 C 0.1733(6) 0.4265(5) 0.66227(16) 0.0310(16) Uani 1 1 d .
H24 H 0.2224 0.4251 0.6783 0.037 Uiso 1 1 calc R
C25 C 0.0770(6) 0.4849(6) 0.67160(16) 0.0321(16) Uani 1 1 d .
C26 C 0.0771(6) 0.5343(6) 0.69781(17) 0.0371(18) Uani 1 1 d .
H26 H 0.1354 0.5273 0.7096 0.044 Uiso 1 1 calc R
C27 C -0.0073(6) 0.5941(6) 0.70699(17) 0.0405(19) Uani 1 1 d .
H27 H -0.0064 0.6253 0.7248 0.049 Uiso 1 1 calc R
C28 C -0.0916(7) 0.6062(7) 0.68942(19) 0.049(2) Uani 1 1 d .
H28 H -0.1482 0.6467 0.6953 0.059 Uiso 1 1 calc R
C29 C -0.0942(7) 0.5595(7) 0.6631(2) 0.051(2) Uani 1 1 d .
H29 H -0.1525 0.5679 0.6515 0.062 Uiso 1 1 calc R
C30 C -0.0087(6) 0.4991(7) 0.65397(17) 0.044(2) Uani 1 1 d .
H30 H -0.0096 0.4687 0.6360 0.053 Uiso 1 1 calc R
C31 C 0.1611(6) 0.3150(6) 0.65156(17) 0.040(2) Uani 1 1 d .
H31A H 0.1685 0.2652 0.6669 0.048 Uiso 1 1 calc R
H31B H 0.0935 0.3050 0.6425 0.048 Uiso 1 1 calc R
C32 C 0.2703(5) 0.4046(5) 0.62385(15) 0.0278(15) Uani 1 1 d .
C33 C 0.3502(6) 0.4280(5) 0.60200(15) 0.0276(15) Uani 1 1 d .
C34 C 0.4112(6) 0.3603(6) 0.58687(16) 0.0377(18) Uani 1 1 d .
H34 H 0.4013 0.2886 0.5886 0.045 Uiso 1 1 calc R
C35 C 0.4877(7) 0.3995(6) 0.56906(17) 0.042(2) Uani 1 1 d .
H35 H 0.5312 0.3544 0.5590 0.051 Uiso 1 1 calc R
C36 C 0.4996(6) 0.5079(6) 0.56629(16) 0.0348(18) Uani 1 1 d .
H36 H 0.5503 0.5365 0.5544 0.042 Uiso 1 1 calc R
C37 C 0.4333(5) 0.5701(5) 0.58189(15) 0.0242(15) Uani 1 1 d .
C38 C 0.4305(5) 0.6855(5) 0.58251(15) 0.0233(15) Uani 1 1 d .
C39 C 0.4810(6) 0.8498(5) 0.57649(16) 0.0338(17) Uani 1 1 d .
H39A H 0.4823 0.8956 0.5601 0.041 Uiso 1 1 calc R
H39B H 0.5325 0.8738 0.5902 0.041 Uiso 1 1 calc R
C40 C 0.3707(5) 0.8462(5) 0.58974(14) 0.0260(15) Uani 1 1 d .
H40 H 0.3198 0.8645 0.5749 0.031 Uiso 1 1 calc R
C41 C 0.3485(6) 0.9134(5) 0.61548(15) 0.0289(16) Uani 1 1 d .
C42 C 0.4182(7) 0.9157(6) 0.63855(16) 0.0378(18) Uani 1 1 d .
H42 H 0.4810 0.8788 0.6376 0.045 Uiso 1 1 calc R
C43 C 0.3941(8) 0.9730(6) 0.66298(18) 0.049(2) Uani 1 1 d .
H43 H 0.4402 0.9752 0.6783 0.059 Uiso 1 1 calc R
C44 C 0.2983(8) 1.0271(7) 0.6637(2) 0.055(3) Uani 1 1 d .
H44 H 0.2811 1.0657 0.6798 0.066 Uiso 1 1 calc R
C45 C 0.2299(7) 1.0245(6) 0.64152(19) 0.047(2) Uani 1 1 d .
H45 H 0.1666 1.0605 0.6426 0.057 Uiso 1 1 calc R
C46 C 0.2550(6) 0.9679(5) 0.61721(15) 0.0356(16) Uani 1 1 d .
H46 H 0.2085 0.9667 0.6020 0.043 Uiso 1 1 calc R
O5 O 0.4303(6) 0.3938(5) 0.66559(16) 0.069(2) Uani 1 1 d .
O6 O 0.4056(7) 0.2607(6) 0.69341(17) 0.083(2) Uani 1 1 d .
N7 N 0.4408(6) 0.3009(6) 0.6717(2) 0.058(2) Uani 1 1 d .
C95 C 0.4943(7) 0.2322(7) 0.65094(19) 0.056(2) Uani 1 1 d .
H95A H 0.4430 0.1909 0.6411 0.084 Uiso 1 1 calc GR
H95B H 0.5423 0.1870 0.6608 0.084 Uiso 1 1 calc GR
H95C H 0.5324 0.2740 0.6375 0.084 Uiso 1 1 calc GR
C47 C 0.7299(5) 0.0883(5) 0.71875(14) 0.0284(15) Uani 1 1 d .
C48 C 0.7580(6) 0.0033(5) 0.73582(14) 0.0337(16) Uani 1 1 d .
H48 H 0.8285 -0.0154 0.7369 0.040 Uiso 1 1 calc R
C49 C 0.6850(6) -0.0547(6) 0.75129(17) 0.0402(19) Uani 1 1 d .
H49 H 0.7077 -0.1107 0.7623 0.048 Uiso 1 1 calc R
C50 C 0.5802(6) -0.0299(6) 0.75048(16) 0.0384(18) Uani 1 1 d .
H50 H 0.5316 -0.0681 0.7610 0.046 Uiso 1 1 calc R
C51 C 0.5484(6) 0.0530(6) 0.73379(17) 0.0392(19) Uani 1 1 d .
H51 H 0.4775 0.0705 0.7328 0.047 Uiso 1 1 calc R
C52 C 0.6220(6) 0.1102(6) 0.71848(15) 0.0340(17) Uani 1 1 d .
H52 H 0.5984 0.1659 0.7075 0.041 Uiso 1 1 calc R
C53 C 0.8111(5) 0.1122(5) 0.66612(14) 0.0289(16) Uani 1 1 d .
C54 C 0.7295(6) 0.0514(6) 0.65504(15) 0.0357(18) Uani 1 1 d .
H54 H 0.6745 0.0320 0.6669 0.043 Uiso 1 1 calc R
C55 C 0.7278(6) 0.0188(6) 0.62658(15) 0.042(2) Uani 1 1 d .
H55 H 0.6712 -0.0198 0.6198 0.051 Uiso 1 1 calc R
C56 C 0.8094(7) 0.0436(6) 0.60850(17) 0.044(2) Uani 1 1 d .
H56 H 0.8094 0.0207 0.5897 0.053 Uiso 1 1 calc R
C57 C 0.8915(6) 0.1034(6) 0.61900(16) 0.0397(19) Uani 1 1 d .
H57 H 0.9465 0.1221 0.6070 0.048 Uiso 1 1 calc R
C58 C 0.8923(6) 0.1356(6) 0.64696(15) 0.0376(18) Uani 1 1 d .
H58 H 0.9492 0.1745 0.6534 0.045 Uiso 1 1 calc R
C59 C 0.7637(6) 0.2781(5) 0.69837(14) 0.0291(15) Uani 1 1 d .
C60 C 0.7267(6) 0.3281(6) 0.67384(16) 0.0374(18) Uani 1 1 d .
H60 H 0.7334 0.2945 0.6564 0.045 Uiso 1 1 calc R
C61 C 0.6801(7) 0.4266(6) 0.6747(2) 0.048(2) Uani 1 1 d .
H61 H 0.6578 0.4579 0.6579 0.058 Uiso 1 1 calc R
C62 C 0.6670(7) 0.4776(6) 0.70001(19) 0.047(2) Uani 1 1 d .
H62 H 0.6337 0.5422 0.7006 0.056 Uiso 1 1 calc R
C63 C 0.7042(6) 0.4318(6) 0.72498(18) 0.0409(19) Uani 1 1 d .
H63 H 0.6985 0.4669 0.7422 0.049 Uiso 1 1 calc R
C64 C 0.7495(6) 0.3341(5) 0.72396(15) 0.0361(16) Uani 1 1 d .
H64 H 0.7717 0.3037 0.7409 0.043 Uiso 1 1 calc R
C65 C 0.9324(6) 0.1615(5) 0.71050(14) 0.0301(16) Uani 1 1 d .
C66 C 0.9936(6) 0.0694(6) 0.71200(16) 0.0336(17) Uani 1 1 d .
H66 H 0.9623 0.0067 0.7067 0.040 Uiso 1 1 calc R
C67 C 1.0987(6) 0.0674(6) 0.72094(17) 0.0394(19) Uani 1 1 d .
H67 H 1.1353 0.0047 0.7220 0.047 Uiso 1 1 calc R
C68 C 1.1470(6) 0.1606(6) 0.72819(17) 0.044(2) Uani 1 1 d .
H68 H 1.2171 0.1612 0.7338 0.053 Uiso 1 1 calc R
C69 C 1.0905(6) 0.2529(7) 0.72703(17) 0.0407(19) Uani 1 1 d .
H69 H 1.1222 0.3155 0.7321 0.049 Uiso 1 1 calc R
C70 C 0.9862(6) 0.2518(6) 0.71823(17) 0.0408(19) Uani 1 1 d .
H70 H 0.9504 0.3150 0.7174 0.049 Uiso 1 1 calc R
B1 B 0.8112(6) 0.1584(6) 0.69862(17) 0.0286(18) Uani 1 1 d .
C71 C 0.2683(5) 0.8625(5) 0.49823(13) 0.0257(14) Uani 1 1 d .
C72 C 0.1867(6) 0.8016(6) 0.48703(17) 0.0389(19) Uani 1 1 d .
H72 H 0.1247 0.8352 0.4819 0.047 Uiso 1 1 calc R
C73 C 0.1925(6) 0.6948(6) 0.48310(17) 0.0368(18) Uani 1 1 d .
H73 H 0.1355 0.6586 0.4756 0.044 Uiso 1 1 calc R
C74 C 0.2830(6) 0.6425(6) 0.49037(15) 0.0357(17) Uani 1 1 d .
H74 H 0.2889 0.5713 0.4869 0.043 Uiso 1 1 calc R
C75 C 0.3653(6) 0.6967(6) 0.50282(16) 0.0392(19) Uani 1 1 d .
H75 H 0.4253 0.6615 0.5088 0.047 Uiso 1 1 calc R
C76 C 0.3571(6) 0.8042(6) 0.50631(15) 0.0315(16) Uani 1 1 d .
H76 H 0.4134 0.8395 0.5144 0.038 Uiso 1 1 calc R
C77 C 0.3553(6) 1.0401(5) 0.51844(15) 0.0282(16) Uani 1 1 d .
C78 C 0.3419(6) 1.0618(5) 0.54756(15) 0.0319(17) Uani 1 1 d .
H78 H 0.2759 1.0520 0.5556 0.038 Uiso 1 1 calc R
C79 C 0.4239(6) 1.0973(5) 0.56487(16) 0.0351(18) Uani 1 1 d .
H79 H 0.4126 1.1083 0.5842 0.042 Uiso 1 1 calc R
C80 C 0.5209(6) 1.1159(5) 0.55335(17) 0.0370(18) Uani 1 1 d .
H80 H 0.5755 1.1404 0.5647 0.044 Uiso 1 1 calc R
C81 C 0.5368(6) 1.0977(6) 0.52461(18) 0.039(2) Uani 1 1 d .
H81 H 0.6024 1.1099 0.5165 0.047 Uiso 1 1 calc R
C82 C 0.4546(6) 1.0611(6) 0.50783(16) 0.0363(18) Uani 1 1 d .
H82 H 0.4669 1.0502 0.4886 0.044 Uiso 1 1 calc R
C83 C 0.2716(5) 1.0351(6) 0.46596(15) 0.0317(16) Uani 1 1 d .
C84 C 0.2731(6) 0.9726(6) 0.44144(15) 0.0390(18) Uani 1 1 d .
H84 H 0.2704 0.9005 0.4436 0.047 Uiso 1 1 calc R
C85 C 0.2785(6) 1.0137(8) 0.41404(16) 0.050(2) Uani 1 1 d .
H85 H 0.2789 0.9691 0.3984 0.060 Uiso 1 1 calc R
C86 C 0.2831(7) 1.1202(8) 0.41002(18) 0.058(3) Uani 1 1 d .
H86 H 0.2861 1.1482 0.3918 0.070 Uiso 1 1 calc R
C87 C 0.2831(6) 1.1846(7) 0.43356(17) 0.047(2) Uani 1 1 d .
H87 H 0.2859 1.2566 0.4312 0.057 Uiso 1 1 calc R
C88 C 0.2789(6) 1.1421(6) 0.46062(15) 0.0380(18) Uani 1 1 d .
H88 H 0.2811 1.1873 0.4761 0.046 Uiso 1 1 calc R
C89 C 0.1442(6) 1.0213(6) 0.51191(15) 0.0299(16) Uani 1 1 d .
C90 C 0.0996(6) 0.9656(6) 0.53464(16) 0.0363(18) Uani 1 1 d .
H90 H 0.1369 0.9093 0.5420 0.044 Uiso 1 1 calc R
C91 C 0.0040(6) 0.9892(6) 0.54667(17) 0.042(2) Uani 1 1 d .
H91 H -0.0216 0.9495 0.5617 0.050 Uiso 1 1 calc R
C92 C -0.0544(6) 1.0727(6) 0.53627(19) 0.042(2) Uani 1 1 d .
H92 H -0.1186 1.0900 0.5445 0.051 Uiso 1 1 calc R
C93 C -0.0159(6) 1.1296(6) 0.51370(16) 0.0385(18) Uani 1 1 d .
H93 H -0.0543 1.1854 0.5064 0.046 Uiso 1 1 calc R
C94 C 0.0813(6) 1.1032(6) 0.50174(15) 0.0330(17) Uani 1 1 d .
H94 H 0.1054 1.1417 0.4863 0.040 Uiso 1 1 calc R
B2 B 0.2593(7) 0.9911(6) 0.49892(16) 0.0281(16) Uani 1 1 d .

loop_
_atom_site_aniso_label
_atom_site_aniso_U_11
_atom_site_aniso_U_22
_atom_site_aniso_U_33
_atom_site_aniso_U_23
_atom_site_aniso_U_13
_atom_site_aniso_U_12
Fe1 0.0189(4) 0.0262(4) 0.0275(5) -0.0006(4) 0.0016(4) 0.0015(4)
O1 0.032(3) 0.043(3) 0.033(3) -0.002(3) -0.005(2) 0.009(2)
O2 0.037(3) 0.046(3) 0.024(2) -0.004(2) -0.001(2) 0.008(3)
O3 0.043(3) 0.026(2) 0.039(3) 0.003(2) 0.009(3) -0.002(3)
O4 0.026(3) 0.027(2) 0.036(3) 0.000(2) 0.007(2) 0.002(2)
N1 0.025(3) 0.028(3) 0.026(3) -0.005(3) -0.001(2) -0.002(3)
N2 0.024(3) 0.027(3) 0.031(3) 0.000(3) 0.003(3) 0.002(2)
N3 0.022(3) 0.031(3) 0.028(3) 0.007(3) 0.001(2) 0.003(2)
N4 0.026(3) 0.025(3) 0.033(3) -0.001(3) -0.001(2) -0.002(2)
N5 0.023(3) 0.024(3) 0.031(3) 0.004(3) 0.000(3) 0.002(2)
N6 0.020(3) 0.026(3) 0.033(3) -0.002(3) 0.000(3) 0.001(2)
C1 0.022(3) 0.039(4) 0.019(3) 0.002(3) 0.000(3) 0.004(3)
C2 0.028(4) 0.034(4) 0.033(4) -0.008(3) -0.009(3) 0.007(3)
C3 0.036(4) 0.045(4) 0.035(4) -0.004(4) -0.006(3) 0.004(4)
C4 0.046(5) 0.046(5) 0.052(5) -0.015(4) -0.006(4) 0.012(4)
C5 0.052(6) 0.033(4) 0.062(6) -0.010(4) -0.021(5) 0.006(4)
C6 0.039(5) 0.037(4) 0.052(5) 0.003(4) -0.012(4) -0.004(4)
C7 0.027(4) 0.036(4) 0.045(5) -0.002(4) 0.001(3) -0.003(3)
C8 0.032(4) 0.043(4) 0.028(4) -0.001(4) -0.010(3) 0.004(3)
C9 0.022(4) 0.029(4) 0.031(4) 0.003(3) -0.004(3) 0.004(3)
C10 0.023(3) 0.029(3) 0.032(4) 0.001(3) 0.005(3) 0.002(3)
C11 0.023(4) 0.042(4) 0.042(5) -0.008(4) 0.004(3) 0.002(3)
C12 0.026(4) 0.038(4) 0.050(5) -0.005(4) 0.011(3) 0.012(4)
C13 0.033(4) 0.037(4) 0.039(4) -0.008(4) 0.007(3) 0.007(3)
C14 0.031(4) 0.031(4) 0.028(4) 0.000(3) 0.005(3) 0.002(3)
C15 0.029(4) 0.029(3) 0.030(4) 0.002(3) 0.003(3) 0.000(3)
C16 0.029(4) 0.071(6) 0.033(4) 0.004(4) -0.008(3) 0.006(4)
C17 0.039(4) 0.029(4) 0.028(4) 0.005(3) -0.004(3) 0.001(3)
C18 0.020(3) 0.032(4) 0.033(4) 0.007(3) -0.002(3) 0.001(3)
C19 0.040(5) 0.045(5) 0.048(5) -0.002(4) -0.011(4) 0.001(4)
C20 0.043(5) 0.050(5) 0.073(7) -0.005(5) -0.013(5) -0.011(4)
C21 0.026(4) 0.062(6) 0.080(7) 0.017(6) -0.001(4) 0.004(4)
C22 0.032(4) 0.051(5) 0.046(5) 0.000(4) 0.001(4) 0.004(4)
C23 0.020(3) 0.037(4) 0.044(5) 0.001(4) -0.006(3) 0.006(3)
C24 0.030(4) 0.030(4) 0.033(4) 0.006(3) 0.010(3) -0.002(3)
C25 0.027(4) 0.037(4) 0.032(4) 0.004(4) 0.006(3) -0.001(3)
C26 0.029(4) 0.042(4) 0.041(5) 0.014(4) 0.002(3) -0.002(3)
C27 0.041(5) 0.043(5) 0.037(5) 0.001(4) 0.002(4) 0.008(4)
C28 0.033(4) 0.059(6) 0.055(6) 0.003(5) 0.014(4) 0.008(4)
C29 0.032(5) 0.067(6) 0.055(6) 0.000(5) -0.002(4) 0.015(4)
C30 0.032(4) 0.065(6) 0.036(4) -0.008(4) -0.001(4) -0.001(4)
C31 0.034(4) 0.037(4) 0.050(5) 0.007(4) 0.007(4) -0.004(3)
C32 0.032(4) 0.020(3) 0.032(4) 0.006(3) -0.009(3) -0.006(3)
C33 0.030(4) 0.023(3) 0.030(4) -0.001(3) -0.001(3) 0.004(3)
C34 0.039(4) 0.033(4) 0.040(4) -0.007(4) 0.007(3) 0.010(4)
C35 0.044(5) 0.041(5) 0.041(5) -0.003(4) 0.012(4) 0.015(4)
C36 0.028(4) 0.039(4) 0.037(4) 0.004(4) 0.011(3) 0.006(3)
C37 0.016(3) 0.023(3) 0.033(4) 0.001(3) 0.005(3) 0.005(3)
C38 0.020(3) 0.024(3) 0.026(4) 0.000(3) 0.000(3) -0.001(3)
C39 0.034(4) 0.027(4) 0.040(4) 0.004(3) 0.009(3) -0.004(3)
C40 0.024(3) 0.024(3) 0.030(4) 0.003(3) 0.001(3) 0.002(3)
C41 0.036(4) 0.020(3) 0.031(4) -0.004(3) 0.008(3) 0.000(3)
C42 0.042(5) 0.029(4) 0.042(5) -0.004(4) -0.004(4) 0.001(3)
C43 0.064(6) 0.043(5) 0.041(5) -0.009(4) 0.001(4) -0.014(5)
C44 0.068(7) 0.044(5) 0.053(6) -0.020(5) 0.028(5) -0.013(5)
C45 0.048(6) 0.032(4) 0.062(6) -0.009(4) 0.024(5) -0.005(4)
C46 0.032(4) 0.032(3) 0.043(4) -0.004(3) 0.010(4) -0.003(4)
O5 0.067(5) 0.046(4) 0.093(6) -0.006(4) -0.032(4) 0.007(3)
O6 0.085(6) 0.080(5) 0.083(6) 0.003(5) 0.014(5) 0.010(5)
N7 0.043(5) 0.056(5) 0.074(6) -0.001(5) -0.018(4) 0.010(4)
C95 0.056(6) 0.060(6) 0.053(6) -0.007(5) -0.014(5) 0.009(5)
C47 0.027(4) 0.032(3) 0.026(3) -0.005(3) 0.002(3) -0.004(3)
C48 0.026(4) 0.040(4) 0.035(4) 0.002(3) 0.003(3) 0.004(3)
C49 0.036(4) 0.044(4) 0.041(5) 0.016(4) 0.005(4) -0.004(4)
C50 0.032(4) 0.049(5) 0.034(4) 0.003(4) 0.004(3) -0.008(4)
C51 0.018(4) 0.057(5) 0.042(5) -0.003(4) -0.003(3) -0.003(4)
C52 0.031(4) 0.045(5) 0.026(4) 0.004(3) 0.003(3) 0.006(3)
C53 0.026(4) 0.033(4) 0.027(4) 0.001(3) 0.001(3) 0.002(3)
C54 0.028(4) 0.046(4) 0.033(4) -0.005(3) 0.001(3) -0.006(3)
C55 0.043(5) 0.058(5) 0.026(4) -0.016(4) -0.004(3) -0.003(4)
C56 0.054(5) 0.049(5) 0.029(4) -0.009(4) 0.003(4) 0.008(4)
C57 0.041(4) 0.050(5) 0.028(4) 0.009(4) 0.008(3) 0.004(4)
C58 0.037(4) 0.045(4) 0.030(4) 0.008(4) 0.009(3) -0.006(4)
C59 0.023(4) 0.034(4) 0.031(4) 0.001(3) 0.003(3) 0.001(3)
C60 0.040(5) 0.038(4) 0.034(4) 0.004(3) 0.001(3) 0.005(3)
C61 0.040(5) 0.042(5) 0.062(6) 0.006(5) -0.008(4) 0.010(4)
C62 0.040(5) 0.038(4) 0.063(6) 0.001(5) 0.001(4) 0.008(4)
C63 0.035(4) 0.037(4) 0.051(5) -0.012(4) 0.003(4) 0.001(4)
C64 0.031(4) 0.041(4) 0.036(4) -0.006(3) 0.004(4) -0.005(4)
C65 0.036(4) 0.031(4) 0.023(4) -0.002(3) 0.000(3) 0.006(3)
C66 0.024(4) 0.039(4) 0.038(4) -0.009(4) -0.001(3) 0.004(3)
C67 0.029(4) 0.047(5) 0.042(5) -0.008(4) -0.003(4) 0.006(4)
C68 0.021(4) 0.060(5) 0.052(5) -0.008(4) 0.004(4) -0.002(4)
C69 0.030(4) 0.046(5) 0.045(5) 0.003(4) -0.002(4) -0.001(4)
C70 0.033(4) 0.043(5) 0.046(5) -0.004(4) -0.004(4) -0.005(4)
B1 0.025(4) 0.036(5) 0.025(4) -0.001(4) 0.004(3) 0.004(3)
C71 0.021(3) 0.032(3) 0.024(3) 0.002(3) 0.007(3) -0.002(3)
C72 0.028(4) 0.040(4) 0.048(5) 0.004(4) -0.005(4) 0.000(3)
C73 0.031(4) 0.035(4) 0.045(5) -0.006(4) 0.001(4) -0.001(3)
C74 0.041(4) 0.036(4) 0.031(4) -0.008(4) 0.005(3) 0.000(4)
C75 0.034(4) 0.042(4) 0.042(5) 0.004(4) 0.005(4) 0.007(4)
C76 0.027(4) 0.038(4) 0.029(4) -0.004(3) 0.007(3) -0.002(3)
C77 0.028(4) 0.022(3) 0.034(4) -0.004(3) -0.001(3) 0.002(3)
C78 0.037(4) 0.023(3) 0.036(4) 0.000(3) 0.006(3) 0.002(3)
C79 0.047(5) 0.024(4) 0.035(4) -0.003(3) -0.005(4) 0.003(3)
C80 0.031(4) 0.030(4) 0.050(5) -0.005(4) -0.008(4) -0.005(3)
C81 0.023(4) 0.041(4) 0.054(5) -0.002(4) 0.002(4) -0.006(3)
C82 0.025(4) 0.053(5) 0.031(4) -0.004(4) 0.004(3) -0.006(4)
C83 0.018(4) 0.044(4) 0.034(4) -0.002(3) -0.002(3) 0.000(3)
C84 0.034(4) 0.051(4) 0.032(4) -0.003(4) 0.001(3) -0.007(4)
C85 0.044(5) 0.084(7) 0.023(4) -0.005(4) 0.003(3) -0.016(5)
C86 0.052(6) 0.085(7) 0.038(5) 0.033(5) -0.006(4) -0.021(5)
C87 0.045(5) 0.055(5) 0.042(5) 0.015(4) -0.002(4) -0.012(4)
C88 0.040(4) 0.043(4) 0.031(4) 0.006(4) 0.001(3) 0.001(4)
C89 0.025(4) 0.032(4) 0.032(4) -0.004(3) -0.002(3) -0.003(3)
C90 0.034(4) 0.035(4) 0.040(5) 0.000(4) 0.006(3) -0.001(3)
C91 0.040(5) 0.041(4) 0.044(5) -0.006(4) 0.015(4) -0.006(4)
C92 0.024(4) 0.050(5) 0.054(5) -0.014(4) 0.006(4) 0.001(4)
C93 0.032(4) 0.042(4) 0.041(5) -0.010(4) 0.002(3) 0.003(4)
C94 0.028(4) 0.044(4) 0.027(4) -0.003(3) 0.000(3) -0.002(3)
B2 0.024(4) 0.031(4) 0.029(4) 0.005(3) 0.008(4) 0.001(4)

loop_
_atom_type_symbol
_atom_type_description
_atom_type_scat_dispersion_real
_atom_type_scat_dispersion_imag
_atom_type_scat_source
C C 0.0033 0.0016 'International Tables Vol C Tables 4.2.6.8 and 6.1.1.4'
H H 0.0000 0.0000 'International Tables Vol C Tables 4.2.6.8 and 6.1.1.4'
B B 0.0013 0.0007 'International Tables Vol C Tables 4.2.6.8 and 6.1.1.4'
N N 0.0061 0.0033 'International Tables Vol C Tables 4.2.6.8 and 6.1.1.4'
O O 0.0106 0.0060 'International Tables Vol C Tables 4.2.6.8 and 6.1.1.4'
Fe Fe 0.3463 0.8444 'International Tables Vol C Tables 4.2.6.8 and 6.1.1.4'

loop_
_geom_angle_atom_site_label_1
_geom_angle_atom_site_label_2
_geom_angle_atom_site_label_3
_geom_angle
N1 Fe1 N3 148.0(2)
N2 Fe1 N1 73.8(2)
N2 Fe1 N3 74.3(2)
N2 Fe1 N4 109.9(2)
N2 Fe1 N5 167.5(2)
N2 Fe1 N6 103.6(2)
N4 Fe1 N1 102.8(2)
N4 Fe1 N3 87.9(2)
N4 Fe1 N6 146.6(2)
N5 Fe1 N1 93.8(2)
N5 Fe1 N3 118.2(2)
N5 Fe1 N4 73.9(2)
N5 Fe1 N6 73.3(2)
N6 Fe1 N1 85.7(2)
N6 Fe1 N3 101.9(2)
C9 O1 C8 105.1(5)
C15 O2 C16 105.0(5)
C32 O3 C31 103.2(5)
C38 O4 C39 104.7(5)
C1 N1 Fe1 137.8(4)
C9 N1 Fe1 114.6(5)
C9 N1 C1 107.4(6)
C10 N2 Fe1 120.2(5)
C14 N2 Fe1 120.0(5)
C14 N2 C10 119.6(6)
C15 N3 Fe1 113.1(5)
C15 N3 C17 106.9(6)
C17 N3 Fe1 139.8(4)
C24 N4 Fe1 139.5(4)
C32 N4 Fe1 114.3(5)
C32 N4 C24 106.1(5)
C33 N5 Fe1 119.7(5)
C37 N5 Fe1 120.5(4)
C37 N5 C33 119.8(6)
C38 N6 Fe1 115.7(5)
C38 N6 C40 105.9(6)
C40 N6 Fe1 138.3(4)
N1 C1 H1 109.6
N1 C1 C2 109.6(5)
N1 C1 C8 102.8(5)
C2 C1 H1 109.6
C2 C1 C8 115.4(6)
C8 C1 H1 109.6
C3 C2 C1 119.5(7)
C7 C2 C1 120.6(7)
C7 C2 C3 119.9(7)
C2 C3 H3 120.6
C2 C3 C4 118.8(8)
C4 C3 H3 120.6
C3 C4 H4 119.3
C5 C4 C3 121.5(8)
C5 C4 H4 119.3
C4 C5 H5 120.2
C4 C5 C6 119.6(8)
C6 C5 H5 120.2
C5 C6 H6 120.4
C7 C6 C5 119.1(9)
C7 C6 H6 120.4
C2 C7 C6 120.9(8)
C2 C7 H7 119.5
C6 C7 H7 119.5
O1 C8 C1 104.9(5)
O1 C8 H8A 110.8
O1 C8 H8B 110.8
C1 C8 H8A 110.8
C1 C8 H8B 110.8
H8A C8 H8B 108.8
O1 C9 C10 120.5(6)
N1 C9 O1 119.7(7)
N1 C9 C10 119.8(6)
N2 C10 C9 111.5(6)
N2 C10 C11 122.5(7)
C11 C10 C9 126.0(7)
C10 C11 H11 121.4
C12 C11 C10 117.2(7)
C12 C11 H11 121.4
C11 C12 H12 119.6
C13 C12 C11 120.7(7)
C13 C12 H12 119.6
C12 C13 H13 121.0
C12 C13 C14 118.0(7)
C14 C13 H13 121.0
N2 C14 C13 121.9(7)
N2 C14 C15 110.8(6)
C13 C14 C15 127.3(7)
O2 C15 C14 118.3(6)
N3 C15 O2 120.1(7)
N3 C15 C14 121.6(6)
O2 C16 H16A 110.6
O2 C16 H16B 110.6
O2 C16 C17 105.8(6)
H16A C16 H16B 108.7
C17 C16 H16A 110.6
C17 C16 H16B 110.6
N3 C17 C16 101.9(6)
N3 C17 H17 109.0
C16 C17 H17 109.0
C18 C17 N3 109.7(5)
C18 C17 C16 117.8(6)
C18 C17 H17 109.0
C19 C18 C17 124.1(7)
C23 C18 C17 118.3(6)
C23 C18 C19 117.5(7)
C18 C19 H19 119.9
C18 C19 C20 120.2(8)
C20 C19 H19 119.9
C19 C20 H20 119.8
C21 C20 C19 120.4(9)
C21 C20 H20 119.8
C20 C21 H21 119.9
C20 C21 C22 120.1(9)
C22 C21 H21 119.9
C21 C22 H22 120.2
C21 C22 C23 119.6(8)
C23 C22 H22 120.2
C18 C23 H23 119.0
C22 C23 C18 122.0(7)
C22 C23 H23 119.0
N4 C24 H24 107.7
N4 C24 C25 112.3(6)
N4 C24 C31 102.2(6)
C25 C24 H24 107.7
C25 C24 C31 118.8(7)
C31 C24 H24 107.7
C26 C25 C24 119.1(7)
C30 C25 C24 122.3(7)
C30 C25 C26 118.3(7)
C25 C26 H26 119.1
C25 C26 C27 121.9(8)
C27 C26 H26 119.1
C26 C27 H27 120.5
C28 C27 C26 118.9(8)
C28 C27 H27 120.5
C27 C28 H28 119.5
C27 C28 C29 121.0(8)
C29 C28 H28 119.5
C28 C29 H29 120.1
C28 C29 C30 119.9(8)
C30 C29 H29 120.1
C25 C30 C29 120.0(8)
C25 C30 H30 120.0
C29 C30 H30 120.0
O3 C31 C24 103.0(6)
O3 C31 H31A 111.2
O3 C31 H31B 111.2
C24 C31 H31A 111.2
C24 C31 H31B 111.2
H31A C31 H31B 109.1
O3 C32 C33 120.1(6)
N4 C32 O3 118.6(6)
N4 C32 C33 121.0(6)
N5 C33 C32 109.6(6)
N5 C33 C34 121.6(7)
C34 C33 C32 128.7(7)
C33 C34 H34 120.4
C33 C34 C35 119.1(7)
C35 C34 H34 120.4
C34 C35 H35 120.3
C34 C35 C36 119.5(7)
C36 C35 H35 120.3
C35 C36 H36 121.3
C37 C36 C35 117.3(7)
C37 C36 H36 121.3
N5 C37 C36 122.6(6)
N5 C37 C38 110.2(6)
C36 C37 C38 127.3(7)
O4 C38 C37 120.5(6)
N6 C38 O4 119.6(6)
N6 C38 C37 119.9(6)
O4 C39 H39A 111.0
O4 C39 H39B 111.0
O4 C39 C40 103.8(5)
H39A C39 H39B 109.0
C40 C39 H39A 111.0
C40 C39 H39B 111.0
N6 C40 C39 102.3(5)
N6 C40 H40 108.0
N6 C40 C41 111.6(5)
C39 C40 H40 108.0
C41 C40 C39 118.6(6)
C41 C40 H40 108.0
C42 C41 C40 120.9(7)
C46 C41 C40 119.7(7)
C46 C41 C42 119.3(7)
C41 C42 H42 119.7
C43 C42 C41 120.6(8)
C43 C42 H42 119.7
C42 C43 H43 121.0
C42 C43 C44 118.1(8)
C44 C43 H43 121.0
C43 C44 H44 119.2
C45 C44 C43 121.7(8)
C45 C44 H44 119.2
C44 C45 H45 120.1
C44 C45 C46 119.8(8)
C46 C45 H45 120.1
C41 C46 C45 120.6(8)
C41 C46 H46 119.7
C45 C46 H46 119.7
O5 N7 C95 118.1(9)
O6 N7 O5 124.0(10)
O6 N7 C95 117.8(8)
N7 C95 H95A 109.5
N7 C95 H95B 109.5
N7 C95 H95C 109.5
H95A C95 H95B 109.5
H95A C95 H95C 109.5
H95B C95 H95C 109.5
C48 C47 C52 114.2(7)
C48 C47 B1 126.0(6)
C52 C47 B1 119.7(6)
C47 C48 H48 118.5
C49 C48 C47 123.0(7)
C49 C48 H48 118.5
C48 C49 H49 119.7
C50 C49 C48 120.7(7)
C50 C49 H49 119.7
C49 C50 H50 120.7
C49 C50 C51 118.6(7)
C51 C50 H50 120.7
C50 C51 H51 119.9
C50 C51 C52 120.1(7)
C52 C51 H51 119.9
C47 C52 H52 118.3
C51 C52 C47 123.4(7)
C51 C52 H52 118.3
C54 C53 C58 115.3(7)
C54 C53 B1 123.3(6)
C58 C53 B1 121.4(7)
C53 C54 H54 118.9
C53 C54 C55 122.2(7)
C55 C54 H54 118.9
C54 C55 H55 119.7
C56 C55 C54 120.5(7)
C56 C55 H55 119.7
C55 C56 H56 120.8
C55 C56 C57 118.4(7)
C57 C56 H56 120.8
C56 C57 H57 119.6
C58 C57 C56 120.7(7)
C58 C57 H57 119.6
C53 C58 H58 118.5
C57 C58 C53 122.9(7)
C57 C58 H58 118.5
C60 C59 C64 115.2(6)
C60 C59 B1 123.7(6)
C64 C59 B1 120.9(6)
C59 C60 H60 118.9
C61 C60 C59 122.2(8)
C61 C60 H60 118.9
C60 C61 H61 119.7
C62 C61 C60 120.6(8)
C62 C61 H61 119.7
C61 C62 H62 120.3
C61 C62 C63 119.3(8)
C63 C62 H62 120.3
C62 C63 H63 120.2
C64 C63 C62 119.6(8)
C64 C63 H63 120.2
C59 C64 H64 118.5
C63 C64 C59 123.0(7)
C63 C64 H64 118.5
C66 C65 B1 120.9(6)
C70 C65 C66 114.1(7)
C70 C65 B1 124.9(7)
C65 C66 H66 118.1
C67 C66 C65 123.7(7)
C67 C66 H66 118.1
C66 C67 H67 120.6
C68 C67 C66 118.7(8)
C68 C67 H67 120.6
C67 C68 H68 120.2
C69 C68 C67 119.7(7)
C69 C68 H68 120.2
C68 C69 H69 120.0
C68 C69 C70 120.0(8)
C70 C69 H69 120.0
C65 C70 H70 118.1
C69 C70 C65 123.7(8)
C69 C70 H70 118.1
C53 B1 C47 109.6(6)
C53 B1 C59 109.2(6)
C53 B1 C65 109.1(6)
C59 B1 C47 106.1(5)
C65 B1 C47 113.8(6)
C65 B1 C59 108.9(6)
C72 C71 C76 113.7(6)
C72 C71 B2 120.8(6)
C76 C71 B2 125.4(6)
C71 C72 H72 117.9
C73 C72 C71 124.2(7)
C73 C72 H72 117.9
C72 C73 H73 120.2
C74 C73 C72 119.5(7)
C74 C73 H73 120.2
C73 C74 H74 120.2
C73 C74 C75 119.6(7)
C75 C74 H74 120.2
C74 C75 H75 120.4
C74 C75 C76 119.3(8)
C76 C75 H75 120.4
C71 C76 H76 118.2
C75 C76 C71 123.6(7)
C75 C76 H76 118.2
C78 C77 B2 121.7(6)
C82 C77 C78 115.0(7)
C82 C77 B2 123.2(7)
C77 C78 H78 118.7
C79 C78 C77 122.6(7)
C79 C78 H78 118.7
C78 C79 H79 120.0
C80 C79 C78 119.9(7)
C80 C79 H79 120.0
C79 C80 H80 120.4
C79 C80 C81 119.3(7)
C81 C80 H80 120.4
C80 C81 H81 120.0
C80 C81 C82 119.9(7)
C82 C81 H81 120.0
C77 C82 C81 123.2(7)
C77 C82 H82 118.4
C81 C82 H82 118.4
C84 C83 B2 125.1(7)
C88 C83 C84 114.3(7)
C88 C83 B2 120.6(6)
C83 C84 H84 118.5
C85 C84 C83 123.0(8)
C85 C84 H84 118.5
C84 C85 H85 119.9
C86 C85 C84 120.2(8)
C86 C85 H85 119.9
C85 C86 H86 120.6
C85 C86 C87 118.8(8)
C87 C86 H86 120.6
C86 C87 H87 119.9
C86 C87 C88 120.1(8)
C88 C87 H87 119.9
C83 C88 H88 118.2
C87 C88 C83 123.6(8)
C87 C88 H88 118.2
C90 C89 B2 121.7(7)
C94 C89 C90 114.1(7)
C94 C89 B2 124.2(7)
C89 C90 H90 118.0
C91 C90 C89 123.9(8)
C91 C90 H90 118.0
C90 C91 H91 120.1
C90 C91 C92 119.8(8)
C92 C91 H91 120.1
C91 C92 H92 120.4
C93 C92 C91 119.2(7)
C93 C92 H92 120.4
C92 C93 H93 120.2
C92 C93 C94 119.7(8)
C94 C93 H93 120.2
C89 C94 H94 118.4
C93 C94 C89 123.2(7)
C93 C94 H94 118.4
C71 B2 C83 108.3(5)
C77 B2 C71 109.8(6)
C77 B2 C83 108.7(6)
C89 B2 C71 107.8(6)
C89 B2 C77 111.4(6)
C89 B2 C83 110.7(6)

loop_
_geom_bond_atom_site_label_1
_geom_bond_atom_site_label_2
_geom_bond_distance
Fe1 N1 2.202(5)
Fe1 N2 2.120(6)
Fe1 N3 2.211(6)
Fe1 N4 2.166(5)
Fe1 N5 2.145(6)
Fe1 N6 2.178(6)
O1 C8 1.484(8)
O1 C9 1.333(8)
O2 C15 1.340(8)
O2 C16 1.459(9)
O3 C31 1.487(9)
O3 C32 1.348(7)
O4 C38 1.330(8)
O4 C39 1.471(8)
N1 C1 1.492(8)
N1 C9 1.281(8)
N2 C10 1.331(9)
N2 C14 1.331(9)
N3 C15 1.273(8)
N3 C17 1.510(9)
N4 C24 1.475(8)
N4 C32 1.281(8)
N5 C33 1.335(8)
N5 C37 1.332(8)
N6 C38 1.280(8)
N6 C40 1.498(8)
C1 H1 0.9800
C1 C2 1.522(9)
C1 C8 1.547(9)
C2 C3 1.386(10)
C2 C7 1.376(10)
C3 H3 0.9300
C3 C4 1.396(11)
C4 H4 0.9300
C4 C5 1.360(12)
C5 H5 0.9300
C5 C6 1.398(12)
C6 H6 0.9300
C6 C7 1.387(10)
C7 H7 0.9300
C8 H8A 0.9700
C8 H8B 0.9700
C9 C10 1.467(10)
C10 C11 1.398(9)
C11 H11 0.9300
C11 C12 1.381(10)
C12 H12 0.9300
C12 C13 1.381(10)
C13 H13 0.9300
C13 C14 1.392(9)
C14 C15 1.469(10)
C16 H16A 0.9700
C16 H16B 0.9700
C16 C17 1.549(10)
C17 H17 0.9800
C17 C18 1.500(10)
C18 C19 1.393(10)
C18 C23 1.389(10)
C19 H19 0.9300
C19 C20 1.409(12)
C20 H20 0.9300
C20 C21 1.361(12)
C21 H21 0.9300
C21 C22 1.378(12)
C22 H22 0.9300
C22 C23 1.381(10)
C23 H23 0.9300
C24 H24 0.9800
C24 C25 1.502(10)
C24 C31 1.522(10)
C25 C26 1.385(10)
C25 C30 1.382(10)
C26 H26 0.9300
C26 C27 1.388(10)
C27 H27 0.9300
C27 C28 1.363(11)
C28 H28 0.9300
C28 C29 1.373(12)
C29 H29 0.9300
C29 C30 1.404(11)
C30 H30 0.9300
C31 H31A 0.9700
C31 H31B 0.9700
C32 C33 1.477(10)
C33 C34 1.365(9)
C34 H34 0.9300
C34 C35 1.379(10)
C35 H35 0.9300
C35 C36 1.403(10)
C36 H36 0.9300
C36 C37 1.373(9)
C37 C38 1.479(8)
C39 H39A 0.9700
C39 H39B 0.9700
C39 C40 1.536(9)
C40 H40 0.9800
C40 C41 1.512(9)
C41 C42 1.401(10)
C41 C46 1.382(10)
C42 H42 0.9300
C42 C43 1.398(11)
C43 H43 0.9300
C43 C44 1.403(13)
C44 H44 0.9300
C44 C45 1.360(12)
C45 H45 0.9300
C45 C46 1.391(10)
C46 H46 0.9300
O5 N7 1.230(9)
O6 N7 1.229(10)
N7 C95 1.481(11)
C95 H95A 0.9600
C95 H95B 0.9600
C95 H95C 0.9600
C47 C48 1.400(9)
C47 C52 1.403(9)
C47 B1 1.665(10)
C48 H48 0.9300
C48 C49 1.394(10)
C49 H49 0.9300
C49 C50 1.371(10)
C50 H50 0.9300
C50 C51 1.382(11)
C51 H51 0.9300
C51 C52 1.390(10)
C52 H52 0.9300
C53 C54 1.399(9)
C53 C58 1.403(9)
C53 B1 1.639(10)
C54 H54 0.9300
C54 C55 1.402(9)
C55 H55 0.9300
C55 C56 1.379(11)
C56 H56 0.9300
C56 C57 1.386(11)
C57 H57 0.9300
C57 C58 1.378(10)
C58 H58 0.9300
C59 C60 1.401(10)
C59 C64 1.412(9)
C59 B1 1.649(10)
C60 H60 0.9300
C60 C61 1.395(10)
C61 H61 0.9300
C61 C62 1.368(12)
C62 H62 0.9300
C62 C63 1.396(11)
C63 H63 0.9300
C63 C64 1.379(10)
C64 H64 0.9300
C65 C66 1.416(9)
C65 C70 1.393(10)
C65 B1 1.640(11)
C66 H66 0.9300
C66 C67 1.403(10)
C67 H67 0.9300
C67 C68 1.385(11)
C68 H68 0.9300
C68 C69 1.385(11)
C69 H69 0.9300
C69 C70 1.390(11)
C70 H70 0.9300
C71 C72 1.401(9)
C71 C76 1.407(9)
C71 B2 1.653(10)
C72 H72 0.9300
C72 C73 1.382(10)
C73 H73 0.9300
C73 C74 1.376(10)
C74 H74 0.9300
C74 C75 1.386(10)
C75 H75 0.9300
C75 C76 1.391(9)
C76 H76 0.9300
C77 C78 1.407(10)
C77 C82 1.385(10)
C77 B2 1.652(11)
C78 H78 0.9300
C78 C79 1.400(10)
C79 H79 0.9300
C79 C80 1.368(10)
C80 H80 0.9300
C80 C81 1.386(11)
C81 H81 0.9300
C81 C82 1.392(10)
C82 H82 0.9300
C83 C84 1.404(10)
C83 C88 1.396(10)
C83 B2 1.657(10)
C84 H84 0.9300
C84 C85 1.394(10)
C85 H85 0.9300
C85 C86 1.380(12)
C86 H86 0.9300
C86 C87 1.380(12)
C87 H87 0.9300
C87 C88 1.386(10)
C88 H88 0.9300
C89 C90 1.406(10)
C89 C94 1.403(10)
C89 B2 1.634(11)
C90 H90 0.9300
C90 C91 1.376(10)
C91 H91 0.9300
C91 C92 1.391(11)
C92 H92 0.9300
C92 C93 1.377(11)
C93 H93 0.9300
C93 C94 1.401(10)
C94 H94 0.9300
